data_4109077
loop_
_publ_author_name
'Yu-Bin Dong'
'Qiang Zhang'
'Li-Li Liu'
'Jian-Ping Ma'
'Bo Tang'
'Ru-Qi Huang'

_publ_section_title
;
 [Cu(C24H22N4O3)].CH2Cl2: A Discrete Breathing Metallamacrocycle Showing
 Selective and Reversible Guest Adsorption with Retention of Single
 Crystallinity
;
_journal_name_full 'Journal of the American Chemical Society'
_journal_page_first 1514
_journal_page_last 1515
_journal_paper_doi 10.1021/ja067384z
_journal_volume 129
_journal_year 2007
_chemical_formula_sum 'C50 H46 Cl6 Cu2 N8 O6'
_chemical_formula_weight 1194.73
_chemical_name_systematic
; 
 ? 
;
_space_group_IT_number 14
_symmetry_cell_setting monoclinic
_symmetry_space_group_name_Hall '-P 2ybc'
_symmetry_space_group_name_H-M 'P 1 21/c 1'
_atom_sites_solution_hydrogens geom
_atom_sites_solution_primary direct
_atom_sites_solution_secondary difmap
_audit_creation_method SHELXL-97
_cell_angle_alpha 90.00
_cell_angle_beta 112.470(5)
_cell_angle_gamma 90.00
_cell_formula_units_Z 2
_cell_length_a 13.002(5)
_cell_length_b 14.452(5)
_cell_length_c 14.878(6)
_cell_measurement_reflns_used 4067
_cell_measurement_temperature 298(2)
_cell_measurement_theta_max 24.559
_cell_measurement_theta_min 2.266
_cell_volume 2583.4(17)
_computing_cell_refinement 'Bruker SMART'
_computing_data_collection 'Bruker SMART'
_computing_data_reduction 'Bruker SAINT'
_computing_molecular_graphics 'Bruker SHELXTL'
_computing_publication_material 'Bruker SHELXTL'
_computing_structure_refinement 'SHELXL-97 (Sheldrick, 1997)'
_computing_structure_solution 'SHELXS-97 (Sheldrick, 1990)'
_diffrn_ambient_temperature 298(2)
_diffrn_measured_fraction_theta_full 0.987
_diffrn_measured_fraction_theta_max 0.987
_diffrn_measurement_device_type 'CCD area detector'
_diffrn_measurement_method 'phi and omega scans'
_diffrn_radiation_monochromator graphite
_diffrn_radiation_source 'fine-focus sealed tube'
_diffrn_radiation_type MoK\a
_diffrn_radiation_wavelength 0.71073
_diffrn_reflns_av_R_equivalents 0.0475
_diffrn_reflns_av_sigmaI/netI 0.0549
_diffrn_reflns_limit_h_max 12
_diffrn_reflns_limit_h_min -15
_diffrn_reflns_limit_k_max 15
_diffrn_reflns_limit_k_min -17
_diffrn_reflns_limit_l_max 17
_diffrn_reflns_limit_l_min -17
_diffrn_reflns_number 11901
_diffrn_reflns_theta_full 25.01
_diffrn_reflns_theta_max 25.01
_diffrn_reflns_theta_min 1.69
_exptl_absorpt_coefficient_mu 1.191
_exptl_absorpt_correction_T_max 0.7966
_exptl_absorpt_correction_T_min 0.5874
_exptl_absorpt_correction_type multi-scan
_exptl_absorpt_process_details sadabs
_exptl_crystal_colour brown
_exptl_crystal_density_diffrn 1.536
_exptl_crystal_description block
_exptl_crystal_F_000 1220
_exptl_crystal_size_max 0.50
_exptl_crystal_size_mid 0.40
_exptl_crystal_size_min 0.20
_refine_diff_density_max 1.354
_refine_diff_density_min -1.160
_refine_diff_density_rms 0.179
_refine_ls_extinction_method none
_refine_ls_goodness_of_fit_ref 1.151
_refine_ls_hydrogen_treatment constr
_refine_ls_matrix_type full
_refine_ls_number_parameters 329
_refine_ls_number_reflns 4500
_refine_ls_number_restraints 0
_refine_ls_restrained_S_all 1.151
_refine_ls_R_factor_all 0.1587
_refine_ls_R_factor_gt 0.1317
_refine_ls_shift/su_max 0.000
_refine_ls_shift/su_mean 0.000
_refine_ls_structure_factor_coef Fsqd
_refine_ls_weighting_details 'calc w=1/[\s^2^(Fo^2^)+(0.1328P)^2^+36.4934P] where P=(Fo^2^+2Fc^2^)/3'
_refine_ls_weighting_scheme calc
_refine_ls_wR_factor_gt 0.3440
_refine_ls_wR_factor_ref 0.3547
_reflns_number_gt 3357
_reflns_number_total 4500
_reflns_threshold_expression >2sigma(I)
_cod_data_source_file ja067384zsi20061209_020413.cif
_cod_data_source_block 3i-
_cod_original_cell_volume 2583.6(17)
_cod_database_code 4109077

loop_
_symmetry_equiv_pos_as_xyz
'x, y, z'
'-x, y+1/2, -z+1/2'
'-x, -y, -z'
'x, -y-1/2, z-1/2'

loop_
_atom_site_label
_atom_site_type_symbol
_atom_site_fract_x
_atom_site_fract_y
_atom_site_fract_z
_atom_site_U_iso_or_equiv
_atom_site_adp_type
_atom_site_occupancy
_atom_site_symmetry_multiplicity
_atom_site_calc_flag
_atom_site_refinement_flags
Cu1 Cu 0.29963(13) 0.53651(9) 0.45058(10) 0.0402(5) Uani 1 1 d .
N1 N 0.3211(7) 0.4604(7) 0.9335(6) 0.040(2) Uani 1 1 d .
N2 N 0.2226(7) 0.4460(7) 0.9497(6) 0.044(2) Uani 1 1 d .
N3 N 0.3563(8) 0.4269(6) 0.5362(6) 0.040(2) Uani 1 1 d .
N4 N -0.2295(8) 0.3526(6) 0.6309(6) 0.038(2) Uani 1 1 d .
C1 C 0.2985(8) 0.4464(7) 0.8432(7) 0.033(2) Uani 1 1 d .
C2 C 0.3692(9) 0.4566(7) 0.7889(7) 0.038(2) Uani 1 1 d .
C3 C 0.4786(10) 0.4864(8) 0.8373(8) 0.046(3) Uani 1 1 d .
H3 H 0.5048 0.5013 0.9031 0.056 Uiso 1 1 calc R
C4 C 0.5459(10) 0.4932(9) 0.7876(9) 0.051(3) Uani 1 1 d .
H4 H 0.6188 0.5134 0.8198 0.062 Uiso 1 1 calc R
C5 C 0.5086(9) 0.4708(8) 0.6890(9) 0.046(3) Uani 1 1 d .
H5 H 0.5571 0.4750 0.6566 0.055 Uiso 1 1 calc R
C6 C 0.3990(9) 0.4422(7) 0.6388(8) 0.035(2) Uani 1 1 d .
C7 C 0.3279(9) 0.4347(7) 0.6896(7) 0.034(2) Uani 1 1 d .
H7 H 0.2546 0.4154 0.6579 0.040 Uiso 1 1 calc R
C8 C 0.3531(10) 0.3421(8) 0.5036(8) 0.045(3) Uani 1 1 d .
C9 C 0.4096(14) 0.2647(9) 0.5755(10) 0.069(4) Uani 1 1 d .
H9A H 0.4889 0.2713 0.5976 0.103 Uiso 1 1 calc R
H9B H 0.3878 0.2059 0.5439 0.103 Uiso 1 1 calc R
H9C H 0.3876 0.2683 0.6300 0.103 Uiso 1 1 calc R
C10 C 0.3128(12) 0.3181(8) 0.4061(9) 0.053(3) Uani 1 1 d .
H10 H 0.3247 0.2578 0.3907 0.063 Uiso 1 1 calc R
C11 C 0.2561(11) 0.3771(8) 0.3299(8) 0.048(3) Uani 1 1 d .
C12 C 0.2031(15) 0.3378(10) 0.2290(9) 0.072(4) Uani 1 1 d .
H12A H 0.1240 0.3341 0.2110 0.107 Uiso 1 1 calc R
H12B H 0.2323 0.2771 0.2275 0.107 Uiso 1 1 calc R
H12C H 0.2191 0.3772 0.1840 0.107 Uiso 1 1 calc R
C13 C -0.4494(13) 0.2676(10) 0.3313(11) 0.070(4) Uani 1 1 d .
H13A H -0.5260 0.2632 0.3236 0.106 Uiso 1 1 calc R
H13B H -0.4229 0.2077 0.3223 0.106 Uiso 1 1 calc R
H13C H -0.4428 0.3099 0.2840 0.106 Uiso 1 1 calc R
C14 C -0.3821(11) 0.3018(9) 0.4305(9) 0.053(3) Uani 1 1 d .
C15 C -0.3212(11) 0.2422(8) 0.5035(9) 0.053(3) Uani 1 1 d .
H15 H -0.3293 0.1794 0.4886 0.064 Uiso 1 1 calc R
C16 C -0.2473(10) 0.2659(8) 0.5990(9) 0.046(3) Uani 1 1 d .
C17 C -0.1923(16) 0.1891(10) 0.6654(11) 0.087(6) Uani 1 1 d .
H17A H -0.1140 0.2014 0.6960 0.130 Uiso 1 1 calc R
H17B H -0.2038 0.1325 0.6292 0.130 Uiso 1 1 calc R
H17C H -0.2233 0.1835 0.7142 0.130 Uiso 1 1 calc R
C18 C -0.1561(9) 0.3678(7) 0.7260(8) 0.035(2) Uani 1 1 d .
C19 C -0.0428(10) 0.3855(7) 0.7482(7) 0.040(3) Uani 1 1 d .
H19 H -0.0159 0.3837 0.6986 0.048 Uiso 1 1 calc R
C20 C 0.0298(10) 0.4056(7) 0.8421(8) 0.037(2) Uani 1 1 d .
C21 C 0.1464(9) 0.4256(7) 0.8672(7) 0.037(2) Uani 1 1 d .
C22 C -0.0125(11) 0.4089(8) 0.9161(9) 0.048(3) Uani 1 1 d .
H22 H 0.0339 0.4236 0.9796 0.057 Uiso 1 1 calc R
C23 C -0.1213(11) 0.3905(9) 0.8938(9) 0.052(3) Uani 1 1 d .
H23 H -0.1479 0.3913 0.9436 0.063 Uiso 1 1 calc R
C24 C -0.1945(13) 0.3706(9) 0.8012(9) 0.056(3) Uani 1 1 d .
H24 H -0.2690 0.3591 0.7889 0.067 Uiso 1 1 calc R
C25 C 0.9749(16) 0.3362(15) 0.4294(14) 0.100(6) Uani 1 1 d .
H25 H 0.9578 0.2806 0.3886 0.120 Uiso 1 1 calc R
Cl1 Cl 1.0368(7) 0.4170(6) 0.3781(6) 0.162(3) Uani 1 1 d .
Cl2 Cl 1.0590(7) 0.3059(5) 0.5415(4) 0.150(3) Uani 1 1 d .
Cl3 Cl 0.8538(6) 0.3842(7) 0.4217(6) 0.154(3) Uani 1 1 d .
O1 O 0.1884(6) 0.4246(5) 0.7941(4) 0.0329(16) Uani 1 1 d .
O2 O 0.2448(8) 0.4622(5) 0.3374(6) 0.056(2) Uani 1 1 d .
O3 O -0.3773(10) 0.3892(6) 0.4398(7) 0.077(3) Uani 1 1 d .

loop_
_atom_site_aniso_label
_atom_site_aniso_U_11
_atom_site_aniso_U_22
_atom_site_aniso_U_33
_atom_site_aniso_U_23
_atom_site_aniso_U_13
_atom_site_aniso_U_12
Cu1 0.0522(9) 0.0311(7) 0.0336(8) -0.0060(5) 0.0124(6) -0.0038(6)
N1 0.025(4) 0.062(6) 0.025(5) -0.005(4) -0.002(3) -0.005(4)
N2 0.030(5) 0.067(6) 0.024(4) -0.006(4) -0.002(4) -0.006(4)
N3 0.050(6) 0.036(5) 0.037(5) -0.001(4) 0.020(4) 0.003(4)
N4 0.048(5) 0.031(4) 0.036(5) -0.003(4) 0.017(4) -0.005(4)
C1 0.029(5) 0.029(5) 0.029(5) -0.001(4) -0.002(4) 0.002(4)
C2 0.048(6) 0.031(5) 0.027(5) -0.002(4) 0.005(5) 0.007(5)
C3 0.047(7) 0.053(7) 0.023(5) -0.009(5) -0.004(5) 0.006(5)
C4 0.035(6) 0.054(7) 0.049(7) -0.009(6) -0.003(5) -0.004(5)
C5 0.030(6) 0.047(7) 0.059(7) -0.008(5) 0.016(5) -0.004(5)
C6 0.032(5) 0.033(5) 0.037(6) -0.004(4) 0.011(5) 0.004(4)
C7 0.035(6) 0.032(5) 0.026(5) -0.003(4) 0.004(4) -0.006(4)
C8 0.059(7) 0.034(6) 0.035(6) -0.002(5) 0.010(5) 0.008(5)
C9 0.103(12) 0.044(7) 0.045(8) 0.000(6) 0.012(8) 0.010(7)
C10 0.076(9) 0.032(6) 0.044(7) -0.006(5) 0.015(6) 0.006(6)
C11 0.062(8) 0.044(7) 0.035(6) -0.017(5) 0.013(6) -0.010(6)
C12 0.110(13) 0.063(9) 0.026(6) -0.009(6) 0.010(7) -0.011(8)
C13 0.071(10) 0.052(8) 0.074(10) -0.023(7) 0.013(8) -0.006(7)
C14 0.058(8) 0.046(7) 0.049(7) -0.007(6) 0.013(6) -0.005(6)
C15 0.056(8) 0.036(6) 0.057(8) -0.015(5) 0.010(6) -0.007(5)
C16 0.048(7) 0.044(6) 0.043(7) -0.003(5) 0.015(5) -0.002(5)
C17 0.126(15) 0.043(8) 0.057(9) 0.004(7) -0.004(9) 0.005(8)
C18 0.037(6) 0.032(5) 0.042(6) 0.003(4) 0.019(5) 0.002(4)
C19 0.059(7) 0.036(6) 0.031(5) -0.007(4) 0.024(5) -0.005(5)
C20 0.049(6) 0.027(5) 0.037(6) 0.001(4) 0.018(5) 0.003(5)
C21 0.047(6) 0.034(5) 0.031(5) -0.002(4) 0.016(5) 0.007(5)
C22 0.059(8) 0.047(7) 0.037(6) -0.006(5) 0.019(6) 0.000(6)
C23 0.065(9) 0.060(8) 0.046(7) -0.001(6) 0.036(7) -0.001(6)
C24 0.080(10) 0.050(7) 0.049(7) 0.001(6) 0.038(7) 0.006(7)
C25 0.092(14) 0.099(14) 0.079(12) -0.006(10) -0.002(10) -0.001(11)
Cl1 0.137(6) 0.191(8) 0.171(7) 0.031(6) 0.075(5) -0.045(6)
Cl2 0.179(7) 0.121(5) 0.077(4) 0.001(3) -0.030(4) 0.004(4)
Cl3 0.132(5) 0.205(8) 0.145(6) -0.005(6) 0.075(5) 0.031(5)
O1 0.032(4) 0.043(4) 0.020(3) 0.001(3) 0.006(3) 0.000(3)
O2 0.088(7) 0.035(4) 0.034(4) -0.001(3) 0.011(4) 0.005(4)
O3 0.108(8) 0.035(5) 0.052(6) -0.012(4) -0.008(5) 0.005(5)

loop_
_atom_type_symbol
_atom_type_description
_atom_type_scat_dispersion_real
_atom_type_scat_dispersion_imag
_atom_type_scat_source
C C 0.0033 0.0016 'International Tables Vol C Tables 4.2.6.8 and 6.1.1.4'
H H 0.0000 0.0000 'International Tables Vol C Tables 4.2.6.8 and 6.1.1.4'
N N 0.0061 0.0033 'International Tables Vol C Tables 4.2.6.8 and 6.1.1.4'
O O 0.0106 0.0060 'International Tables Vol C Tables 4.2.6.8 and 6.1.1.4'
Cu Cu 0.3201 1.2651 'International Tables Vol C Tables 4.2.6.8 and 6.1.1.4'
Cl Cl 0.1484 0.1585 'International Tables Vol C Tables 4.2.6.8 and 6.1.1.4'

loop_
_geom_angle_atom_site_label_1
_geom_angle_atom_site_label_2
_geom_angle_atom_site_label_3
_geom_angle
_geom_angle_site_symmetry_1
_geom_angle_site_symmetry_3
O3 Cu1 O2 170.2(5) 3_566 .
O3 Cu1 N3 87.4(4) 3_566 .
O2 Cu1 N3 92.2(4) . .
O3 Cu1 N4 92.1(4) 3_566 3_566
O2 Cu1 N4 89.2(3) . 3_566
N3 Cu1 N4 174.1(4) . 3_566
C1 N1 N2 107.4(8) . .
C21 N2 N1 106.9(9) . .
C8 N3 C6 119.0(9) . .
C8 N3 Cu1 123.7(8) . .
C6 N3 Cu1 117.3(7) . .
C16 N4 C18 118.1(9) . .
C16 N4 Cu1 124.1(8) . 3_566
C18 N4 Cu1 117.8(7) . 3_566
N1 C1 O1 111.7(9) . .
N1 C1 C2 129.2(9) . .
O1 C1 C2 118.9(9) . .
C3 C2 C7 121.3(11) . .
C3 C2 C1 119.0(9) . .
C7 C2 C1 119.8(10) . .
C4 C3 C2 119.2(10) . .
C4 C3 H3 120.4 . .
C2 C3 H3 120.4 . .
C3 C4 C5 121.5(11) . .
C3 C4 H4 119.3 . .
C5 C4 H4 119.3 . .
C6 C5 C4 120.3(11) . .
C6 C5 H5 119.9 . .
C4 C5 H5 119.9 . .
C5 C6 C7 118.9(10) . .
C5 C6 N3 121.2(10) . .
C7 C6 N3 119.7(9) . .
C2 C7 C6 118.9(10) . .
C2 C7 H7 120.6 . .
C6 C7 H7 120.6 . .
N3 C8 C10 124.5(10) . .
N3 C8 C9 119.1(10) . .
C10 C8 C9 115.9(10) . .
C8 C9 H9A 109.5 . .
C8 C9 H9B 109.5 . .
H9A C9 H9B 109.5 . .
C8 C9 H9C 109.5 . .
H9A C9 H9C 109.5 . .
H9B C9 H9C 109.5 . .
C11 C10 C8 125.0(11) . .
C11 C10 H10 117.5 . .
C8 C10 H10 117.5 . .
O2 C11 C10 125.3(10) . .
O2 C11 C12 115.9(11) . .
C10 C11 C12 118.9(11) . .
C11 C12 H12A 109.5 . .
C11 C12 H12B 109.5 . .
H12A C12 H12B 109.5 . .
C11 C12 H12C 109.5 . .
H12A C12 H12C 109.5 . .
H12B C12 H12C 109.5 . .
C14 C13 H13A 109.5 . .
C14 C13 H13B 109.5 . .
H13A C13 H13B 109.5 . .
C14 C13 H13C 109.5 . .
H13A C13 H13C 109.5 . .
H13B C13 H13C 109.5 . .
O3 C14 C15 123.2(11) . .
O3 C14 C13 115.2(12) . .
C15 C14 C13 121.3(12) . .
C14 C15 C16 127.2(11) . .
C14 C15 H15 116.4 . .
C16 C15 H15 116.4 . .
N4 C16 C15 122.9(11) . .
N4 C16 C17 119.8(11) . .
C15 C16 C17 117.2(11) . .
C16 C17 H17A 109.5 . .
C16 C17 H17B 109.5 . .
H17A C17 H17B 109.5 . .
C16 C17 H17C 109.5 . .
H17A C17 H17C 109.5 . .
H17B C17 H17C 109.5 . .
C24 C18 N4 120.5(11) . .
C24 C18 C19 118.2(11) . .
N4 C18 C19 121.2(9) . .
C20 C19 C18 121.6(10) . .
C20 C19 H19 119.2 . .
C18 C19 H19 119.2 . .
C19 C20 C22 118.5(11) . .
C19 C20 C21 123.0(10) . .
C22 C20 C21 118.4(10) . .
N2 C21 O1 111.1(10) . .
N2 C21 C20 130.0(10) . .
O1 C21 C20 118.9(9) . .
C23 C22 C20 119.1(11) . .
C23 C22 H22 120.4 . .
C20 C22 H22 120.4 . .
C22 C23 C24 123.2(12) . .
C22 C23 H23 118.4 . .
C24 C23 H23 118.4 . .
C23 C24 C18 119.3(13) . .
C23 C24 H24 120.3 . .
C18 C24 H24 120.3 . .
Cl2 C25 Cl3 114.6(13) . .
Cl2 C25 Cl1 112.1(12) . .
Cl3 C25 Cl1 105.6(12) . .
Cl2 C25 H25 108.1 . .
Cl3 C25 H25 108.1 . .
Cl1 C25 H25 108.1 . .
C1 O1 C21 102.9(8) . .
C11 O2 Cu1 128.4(8) . .
C14 O3 Cu1 130.3(9) . 3_566

loop_
_geom_bond_atom_site_label_1
_geom_bond_atom_site_label_2
_geom_bond_distance
_geom_bond_site_symmetry_2
Cu1 O3 1.890(9) 3_566
Cu1 O2 1.893(8) .
Cu1 N3 1.990(9) .
Cu1 N4 2.005(9) 3_566
N1 C1 1.277(13) .
N1 N2 1.406(14) .
N2 C21 1.283(13) .
N3 C8 1.312(14) .
N3 C6 1.429(13) .
N4 C16 1.329(14) .
N4 C18 1.390(14) .
N4 Cu1 2.005(9) 3_566
C1 O1 1.372(12) .
C1 C2 1.446(16) .
C2 C3 1.394(16) .
C2 C7 1.402(14) .
C3 C4 1.348(18) .
C3 H3 0.9300 .
C4 C5 1.397(17) .
C4 H4 0.9300 .
C5 C6 1.395(15) .
C5 H5 0.9300 .
C6 C7 1.404(15) .
C7 H7 0.9300 .
C8 C10 1.385(16) .
C8 C9 1.528(16) .
C9 H9A 0.9600 .
C9 H9B 0.9600 .
C9 H9C 0.9600 .
C10 C11 1.384(17) .
C10 H10 0.9300 .
C11 O2 1.248(14) .
C11 C12 1.503(15) .
C12 H12A 0.9600 .
C12 H12B 0.9600 .
C12 H12C 0.9600 .
C13 C14 1.482(18) .
C13 H13A 0.9600 .
C13 H13B 0.9600 .
C13 H13C 0.9600 .
C14 O3 1.270(15) .
C14 C15 1.375(18) .
C15 C16 1.421(17) .
C15 H15 0.9300 .
C16 C17 1.476(18) .
C17 H17A 0.9600 .
C17 H17B 0.9600 .
C17 H17C 0.9600 .
C18 C24 1.388(16) .
C18 C19 1.405(15) .
C19 C20 1.385(15) .
C19 H19 0.9300 .
C20 C22 1.406(16) .
C20 C21 1.446(16) .
C21 O1 1.390(12) .
C22 C23 1.351(18) .
C22 H22 0.9300 .
C23 C24 1.373(18) .
C23 H23 0.9300 .
C24 H24 0.9300 .
C25 Cl2 1.666(18) .
C25 Cl3 1.68(2) .
C25 Cl1 1.75(2) .
C25 H25 0.9800 .
O3 Cu1 1.890(8) 3_566

loop_
_geom_torsion_atom_site_label_1
_geom_torsion_atom_site_label_2
_geom_torsion_atom_site_label_3
_geom_torsion_atom_site_label_4
_geom_torsion
_geom_torsion_site_symmetry_1
_geom_torsion_site_symmetry_4
C1 N1 N2 C21 -1.0(12) . .
O3 Cu1 N3 C8 -165.6(11) 3_566 .
O2 Cu1 N3 C8 4.6(10) . .
N4 Cu1 N3 C8 109(3) 3_566 .
O3 Cu1 N3 C6 16.6(8) 3_566 .
O2 Cu1 N3 C6 -173.2(8) . .
N4 Cu1 N3 C6 -69(4) 3_566 .
N2 N1 C1 O1 1.3(12) . .
N2 N1 C1 C2 176.6(10) . .
N1 C1 C2 C3 -0.4(17) . .
O1 C1 C2 C3 174.6(9) . .
N1 C1 C2 C7 178.1(11) . .
O1 C1 C2 C7 -6.9(14) . .
C7 C2 C3 C4 -0.6(17) . .
C1 C2 C3 C4 177.9(11) . .
C2 C3 C4 C5 -0.3(19) . .
C3 C4 C5 C6 1.2(19) . .
C4 C5 C6 C7 -1.2(17) . .
C4 C5 C6 N3 174.4(10) . .
C8 N3 C6 C5 98.1(13) . .
Cu1 N3 C6 C5 -84.1(11) . .
C8 N3 C6 C7 -86.4(13) . .
Cu1 N3 C6 C7 91.5(10) . .
C3 C2 C7 C6 0.6(15) . .
C1 C2 C7 C6 -177.9(9) . .
C5 C6 C7 C2 0.3(15) . .
N3 C6 C7 C2 -175.3(9) . .
C6 N3 C8 C10 179.4(12) . .
Cu1 N3 C8 C10 1.7(19) . .
C6 N3 C8 C9 -8.4(18) . .
Cu1 N3 C8 C9 173.9(10) . .
N3 C8 C10 C11 -10(2) . .
C9 C8 C10 C11 178.0(14) . .
C8 C10 C11 O2 9(2) . .
C8 C10 C11 C12 -171.3(14) . .
O3 C14 C15 C16 2(2) . .
C13 C14 C15 C16 175.1(14) . .
C18 N4 C16 C15 179.4(11) . .
Cu1 N4 C16 C15 -1.8(17) 3_566 .
C18 N4 C16 C17 1.8(18) . .
Cu1 N4 C16 C17 -179.4(12) 3_566 .
C14 C15 C16 N4 1(2) . .
C14 C15 C16 C17 179.1(15) . .
C16 N4 C18 C24 -90.6(14) . .
Cu1 N4 C18 C24 90.5(11) 3_566 .
C16 N4 C18 C19 92.7(13) . .
Cu1 N4 C18 C19 -86.1(11) 3_566 .
C24 C18 C19 C20 -0.2(16) . .
N4 C18 C19 C20 176.5(10) . .
C18 C19 C20 C22 -0.6(16) . .
C18 C19 C20 C21 -179.0(10) . .
N1 N2 C21 O1 0.4(12) . .
N1 N2 C21 C20 -179.0(10) . .
C19 C20 C21 N2 179.3(11) . .
C22 C20 C21 N2 0.9(17) . .
C19 C20 C21 O1 -0.1(15) . .
C22 C20 C21 O1 -178.4(9) . .
C19 C20 C22 C23 1.5(17) . .
C21 C20 C22 C23 180.0(11) . .
C20 C22 C23 C24 -2(2) . .
C22 C23 C24 C18 1(2) . .
N4 C18 C24 C23 -176.6(11) . .
C19 C18 C24 C23 0.1(17) . .
N1 C1 O1 C21 -1.0(11) . .
C2 C1 O1 C21 -176.9(9) . .
N2 C21 O1 C1 0.3(11) . .
C20 C21 O1 C1 179.8(9) . .
C10 C11 O2 Cu1 0(2) . .
C12 C11 O2 Cu1 -179.6(10) . .
O3 Cu1 O2 C11 82(3) 3_566 .
N3 Cu1 O2 C11 -5.7(12) . .
N4 Cu1 O2 C11 -180.0(12) 3_566 .
C15 C14 O3 Cu1 -4(2) . 3_566
C13 C14 O3 Cu1 -178.0(10) . 3_566
